data_7713275
loop_
_publ_author_name
'Kinugawa, Tsubasa'
'Matsuo, Takashi'

_publ_section_title
;
 Reactivity regulation for olefin metathesis-catalyzing ruthenium
 complexes with sulfur atoms at the terminal of 2-alkoxybenzylidene
 ligands.
;
_journal_name_full 'Dalton transactions (Cambridge, England : 2003)'
_journal_paper_doi 10.1039/d3dt01471a
_journal_year 2023
_chemical_formula_moiety 'C31 H38 Cl2 N2 O2 Ru'
_chemical_formula_sum 'C31 H38 Cl2 N2 O2 Ru'
_chemical_formula_weight 642.60
_space_group_crystal_system monoclinic
_space_group_IT_number 14
_space_group_name_Hall '-P 2yn'
_space_group_name_H-M_alt 'P 1 21/n 1'
_atom_sites_solution_hydrogens geom
_atom_sites_solution_primary dual
_audit_creation_date 2022-07-28
_audit_creation_method
;
Olex2 1.5
(compiled 2022.04.07 svn.rca3783a0 for OlexSys, GUI svn.r6498)
;
_audit_update_record
;
2023-05-15 deposited with the CCDC.	2023-06-13 downloaded from the CCDC.
;
_cell_angle_alpha 90
_cell_angle_beta 101.277(7)
_cell_angle_gamma 90
_cell_formula_units_Z 4
_cell_length_a 13.2694(2)
_cell_length_b 10.71431(19)
_cell_length_c 21.4432(4)
_cell_measurement_reflns_used 40352
_cell_measurement_temperature 103(2)
_cell_measurement_theta_max 27.5
_cell_measurement_theta_min 1.90
_cell_volume 2989.77(12)
_computing_molecular_graphics 'Olex2 1.5 (Dolomanov et al., 2009)'
_computing_publication_material 'Olex2 1.5 (Dolomanov et al., 2009)'
_computing_structure_refinement 'SHELXL 2019/2 (Sheldrick, 2015)'
_computing_structure_solution 'SHELXT 2018/2 (Sheldrick, 2018)'
_diffrn_ambient_temperature 103.15
_diffrn_detector 'Rigaku curved IP area detector'
_diffrn_detector_area_resol_mean 10.0
_diffrn_detector_type 'Imaging plate area detector'
_diffrn_measured_fraction_theta_full 0.999
_diffrn_measured_fraction_theta_max 0.999
_diffrn_measurement_device 'three-circle diffractometer'
_diffrn_measurement_device_type 'Rigaku VariMax RAPID'
_diffrn_measurement_method '\w scans'
_diffrn_radiation_monochromator 'multi-layer mirror optics'
_diffrn_radiation_probe x-ray
_diffrn_radiation_type MoK\a
_diffrn_radiation_wavelength 0.71075
_diffrn_reflns_av_R_equivalents 0.0273
_diffrn_reflns_av_unetI/netI 0.0167
_diffrn_reflns_Laue_measured_fraction_full 0.999
_diffrn_reflns_Laue_measured_fraction_max 0.999
_diffrn_reflns_limit_h_max 17
_diffrn_reflns_limit_h_min -17
_diffrn_reflns_limit_k_max 13
_diffrn_reflns_limit_k_min -13
_diffrn_reflns_limit_l_max 27
_diffrn_reflns_limit_l_min -27
_diffrn_reflns_number 48608
_diffrn_reflns_point_group_measured_fraction_full 0.999
_diffrn_reflns_point_group_measured_fraction_max 0.999
_diffrn_reflns_theta_full 25.242
_diffrn_reflns_theta_max 27.486
_diffrn_reflns_theta_min 2.462
_diffrn_source 'rotating anode X-ray generator'
_diffrn_source_type 'MicroMax 007'
_exptl_absorpt_coefficient_mu 0.733
_exptl_absorpt_correction_T_max 1.0000
_exptl_absorpt_correction_T_min 0.7821
_exptl_absorpt_correction_type multi-scan
_exptl_absorpt_process_details 'ABSCOR (Rigaku, 1995)'
_exptl_crystal_colour green
_exptl_crystal_colour_primary green
_exptl_crystal_density_diffrn 1.428
_exptl_crystal_description prism
_exptl_crystal_F_000 1328
_exptl_crystal_size_max 0.19
_exptl_crystal_size_mid 0.06
_exptl_crystal_size_min 0.05
_refine_diff_density_max 1.731
_refine_diff_density_min -0.670
_refine_diff_density_rms 0.094
_refine_ls_extinction_method none
_refine_ls_goodness_of_fit_ref 1.112
_refine_ls_hydrogen_treatment constr
_refine_ls_matrix_type full
_refine_ls_number_parameters 350
_refine_ls_number_reflns 6845
_refine_ls_number_restraints 0
_refine_ls_restrained_S_all 1.112
_refine_ls_R_factor_all 0.0356
_refine_ls_R_factor_gt 0.0316
_refine_ls_shift/su_max 0.002
_refine_ls_shift/su_mean 0.000
_refine_ls_structure_factor_coef Fsqd
_refine_ls_weighting_details 'w=1/[\s^2^(Fo^2^)+(0.0319P)^2^+3.0769P] where P=(Fo^2^+2Fc^2^)/3'
_refine_ls_weighting_scheme calc
_refine_ls_wR_factor_gt 0.0743
_refine_ls_wR_factor_ref 0.0761
_reflns_Friedel_coverage 0.000
_reflns_number_gt 6274
_reflns_number_total 6845
_reflns_threshold_expression 'I > 2\s(I)'
_cod_data_source_file d3dt01471a2.cif
_cod_data_source_block HG_with_O_ether_complex
_cod_database_code 7713275
_shelx_shelxl_version_number 2019/2
_shelx_space_group_comment
;
The symmetry employed for this shelxl refinement is uniquely defined
by the following loop, which should always be used as a source of
symmetry information in preference to the above space-group names.
They are only intended as comments.
;
_shelx_estimated_absorpt_t_max 0.964
_shelx_estimated_absorpt_t_min 0.873
_olex2_refinement_description
;
1. Fixed Uiso
 At 1.2 times of:
  All C(H) groups, All C(H,H) groups
 At 1.5 times of:
  All C(H,H,H) groups
2.a Secondary CH2 refined with riding coordinates:
 C12(H12A,H12B), C9(H9A,H9B), C13(H13A,H13B), C8(H8A,H8B)
2.b Aromatic/amide H refined with riding coordinates:
 C3(H3), C18(H18), C16(H16), C25(H25), C5(H5), C4(H4), C1(H1), C27(H27), C6(H6)
2.c Idealised Me refined as rotating group:
 C29(H29A,H29B,H29C), C20(H20A,H20B,H20C), C22(H22A,H22B,H22C), C10(H10A,H10B,
 H10C), C31(H31A,H31B,H31C), C30(H30A,H30B,H30C), C21(H21A,H21B,H21C)
;
_olex2_submission_special_instructions 'No special instructions were received'

loop_
_space_group_symop_operation_xyz
'x, y, z'
'-x+1/2, y+1/2, -z+1/2'
'-x, -y, -z'
'x-1/2, -y-1/2, z-1/2'

loop_
_atom_site_label
_atom_site_type_symbol
_atom_site_fract_x
_atom_site_fract_y
_atom_site_fract_z
_atom_site_U_iso_or_equiv
_atom_site_adp_type
_atom_site_occupancy
_atom_site_site_symmetry_order
_atom_site_calc_flag
_atom_site_refinement_flags_posn
_atom_site_refinement_flags_adp
_atom_site_refinement_flags_occupancy
_atom_site_disorder_assembly
_atom_site_disorder_group
Ru1 Ru 0.48883(2) 0.50701(2) 0.72931(2) 0.02005(6) Uani 1 1 d . . . . .
Cl2 Cl 0.39197(4) 0.42692(5) 0.79968(2) 0.02602(11) Uani 1 1 d . . . . .
Cl1 Cl 0.63208(4) 0.59280(5) 0.69785(3) 0.03190(12) Uani 1 1 d . . . . .
O1 O 0.58645(11) 0.33711(14) 0.75429(7) 0.0282(3) Uani 1 1 d . . . . .
O2 O 0.74335(13) 0.39167(16) 0.90852(8) 0.0389(4) Uani 1 1 d . . . . .
N1 N 0.36506(13) 0.71149(15) 0.65067(8) 0.0223(3) Uani 1 1 d . . . . .
N2 N 0.42454(13) 0.76071(16) 0.74946(8) 0.0227(3) Uani 1 1 d . . . . .
C11 C 0.41475(14) 0.66585(18) 0.70691(9) 0.0201(4) Uani 1 1 d . . . . .
C14 C 0.32546(17) 0.64032(19) 0.59464(9) 0.0236(4) Uani 1 1 d . . . . .
C12 C 0.33818(17) 0.84434(19) 0.65276(10) 0.0246(4) Uani 1 1 d . . . . .
H12A H 0.262893 0.856739 0.641214 0.030 Uiso 1 1 calc R U . . .
H12B H 0.371815 0.894194 0.623747 0.030 Uiso 1 1 calc R U . . .
C15 C 0.37925(18) 0.6390(2) 0.54449(10) 0.0278(4) Uani 1 1 d . . . . .
C2 C 0.48692(15) 0.28723(19) 0.65641(10) 0.0225(4) Uani 1 1 d . . . . .
C7 C 0.56462(15) 0.24837(19) 0.70714(10) 0.0233(4) Uani 1 1 d . . . . .
C3 C 0.45884(16) 0.2057(2) 0.60479(10) 0.0257(4) Uani 1 1 d . . . . .
H3 H 0.406917 0.229742 0.569765 0.031 Uiso 1 1 calc R U . . .
C19 C 0.23331(17) 0.57489(19) 0.59174(10) 0.0252(4) Uani 1 1 d . . . . .
C18 C 0.19697(19) 0.5039(2) 0.53761(11) 0.0308(5) Uani 1 1 d . . . . .
H18 H 0.134838 0.458314 0.534843 0.037 Uiso 1 1 calc R U . . .
C24 C 0.37967(17) 0.7135(2) 0.85207(10) 0.0267(4) Uani 1 1 d . . . . .
C23 C 0.45465(16) 0.74693(19) 0.81732(10) 0.0244(4) Uani 1 1 d . . . . .
C16 C 0.3393(2) 0.5659(2) 0.49127(10) 0.0334(5) Uani 1 1 d . . . . .
H16 H 0.374754 0.562871 0.456873 0.040 Uiso 1 1 calc R U . . .
C25 C 0.4095(2) 0.6980(2) 0.91749(11) 0.0330(5) Uani 1 1 d . . . . .
H25 H 0.359595 0.674083 0.941464 0.040 Uiso 1 1 calc R U . . .
C5 C 0.58164(17) 0.0549(2) 0.65600(12) 0.0318(5) Uani 1 1 d . . . . .
H5 H 0.613381 -0.024554 0.655790 0.038 Uiso 1 1 calc R U . . .
C9 C 0.66561(17) 0.4201(2) 0.85500(10) 0.0306(5) Uani 1 1 d . . . . .
H9A H 0.683841 0.496270 0.833493 0.037 Uiso 1 1 calc R U . . .
H9B H 0.599133 0.434383 0.868249 0.037 Uiso 1 1 calc R U . . .
C4 C 0.50621(17) 0.0901(2) 0.60436(11) 0.0293(5) Uani 1 1 d . . . . .
H4 H 0.487256 0.035614 0.569077 0.035 Uiso 1 1 calc R U . . .
C1 C 0.44120(15) 0.40885(19) 0.65968(10) 0.0236(4) Uani 1 1 d . . . . .
H1 H 0.387774 0.437305 0.626579 0.028 Uiso 1 1 calc R U . . .
C26 C 0.5104(2) 0.7167(2) 0.94870(11) 0.0376(6) Uani 1 1 d . . . . .
C29 C 0.26918(17) 0.6955(2) 0.82063(11) 0.0303(5) Uani 1 1 d . . . . .
H29A H 0.237561 0.776899 0.808738 0.045 Uiso 1 1 calc R U . . .
H29B H 0.232471 0.653701 0.850205 0.045 Uiso 1 1 calc R U . . .
H29C H 0.265386 0.644072 0.782441 0.045 Uiso 1 1 calc R U . . .
C13 C 0.37926(17) 0.87915(19) 0.72213(10) 0.0253(4) Uani 1 1 d . . . . .
H13A H 0.431856 0.945680 0.725670 0.030 Uiso 1 1 calc R U . . .
H13B H 0.323210 0.907133 0.743254 0.030 Uiso 1 1 calc R U . . .
C27 C 0.5816(2) 0.7561(2) 0.91364(11) 0.0359(5) Uani 1 1 d . . . . .
H27 H 0.650151 0.771839 0.934963 0.043 Uiso 1 1 calc R U . . .
C6 C 0.61143(16) 0.1335(2) 0.70783(11) 0.0292(5) Uani 1 1 d . . . . .
H6 H 0.662867 0.108628 0.742936 0.035 Uiso 1 1 calc R U . . .
C17 C 0.2495(2) 0.4980(2) 0.48738(11) 0.0344(5) Uani 1 1 d . . . . .
C8 C 0.65831(19) 0.3100(2) 0.81125(12) 0.0373(6) Uani 1 1 d . . . . .
H8A H 0.726544 0.292031 0.801170 0.045 Uiso 1 1 calc R U . . .
H8B H 0.635614 0.235535 0.832106 0.045 Uiso 1 1 calc R U . . .
C20 C 0.47755(19) 0.7111(2) 0.54805(11) 0.0358(5) Uani 1 1 d . . . . .
H20A H 0.461537 0.797013 0.533754 0.054 Uiso 1 1 calc R U . . .
H20B H 0.519338 0.671457 0.520658 0.054 Uiso 1 1 calc R U . . .
H20C H 0.515787 0.711858 0.592045 0.054 Uiso 1 1 calc R U . . .
C22 C 0.17760(17) 0.5764(2) 0.64644(10) 0.0297(5) Uani 1 1 d . . . . .
H22A H 0.221350 0.539236 0.683959 0.045 Uiso 1 1 calc R U . . .
H22B H 0.113850 0.528272 0.635119 0.045 Uiso 1 1 calc R U . . .
H22C H 0.161309 0.662750 0.655874 0.045 Uiso 1 1 calc R U . . .
C28 C 0.55582(18) 0.7735(2) 0.84764(11) 0.0308(5) Uani 1 1 d . . . . .
C10 C 0.7530(2) 0.4863(3) 0.95589(12) 0.0431(6) Uani 1 1 d . . . . .
H10A H 0.774015 0.564640 0.938629 0.065 Uiso 1 1 calc R U . . .
H10B H 0.804875 0.461214 0.992846 0.065 Uiso 1 1 calc R U . . .
H10C H 0.686781 0.498054 0.968819 0.065 Uiso 1 1 calc R U . . .
C31 C 0.63431(19) 0.8238(3) 0.81211(13) 0.0403(6) Uani 1 1 d . . . . .
H31A H 0.621552 0.789188 0.768973 0.061 Uiso 1 1 calc R U . . .
H31B H 0.703314 0.799914 0.834356 0.061 Uiso 1 1 calc R U . . .
H31C H 0.629169 0.914966 0.809879 0.061 Uiso 1 1 calc R U . . .
C30 C 0.5404(3) 0.6953(3) 1.01999(12) 0.0512(7) Uani 1 1 d . . . . .
H30A H 0.502026 0.752914 1.042126 0.077 Uiso 1 1 calc R U . . .
H30B H 0.614291 0.710162 1.033990 0.077 Uiso 1 1 calc R U . . .
H30C H 0.524383 0.609143 1.029824 0.077 Uiso 1 1 calc R U . . .
C21 C 0.2082(3) 0.4182(3) 0.43023(12) 0.0479(7) Uani 1 1 d . . . . .
H21A H 0.213350 0.330033 0.442528 0.072 Uiso 1 1 calc R U . . .
H21B H 0.248387 0.433182 0.397155 0.072 Uiso 1 1 calc R U . . .
H21C H 0.136112 0.439634 0.413848 0.072 Uiso 1 1 calc R U . . .

loop_
_atom_site_aniso_label
_atom_site_aniso_U_11
_atom_site_aniso_U_22
_atom_site_aniso_U_33
_atom_site_aniso_U_23
_atom_site_aniso_U_13
_atom_site_aniso_U_12
Ru1 0.01819(8) 0.02037(9) 0.02114(9) 0.00218(6) 0.00274(6) 0.00131(6)
Cl2 0.0244(2) 0.0277(2) 0.0263(2) 0.00394(19) 0.00567(18) -0.00327(19)
Cl1 0.0197(2) 0.0397(3) 0.0365(3) 0.0053(2) 0.0060(2) -0.0036(2)
O1 0.0267(8) 0.0280(8) 0.0267(8) 0.0015(6) -0.0026(6) 0.0068(6)
O2 0.0377(9) 0.0343(9) 0.0366(9) 0.0058(7) -0.0128(7) -0.0019(7)
N1 0.0274(9) 0.0187(8) 0.0207(8) 0.0012(6) 0.0047(7) 0.0041(7)
N2 0.0241(8) 0.0212(8) 0.0220(8) 0.0007(7) 0.0028(7) 0.0022(7)
C11 0.0168(9) 0.0227(9) 0.0219(9) 0.0016(7) 0.0063(7) -0.0001(7)
C14 0.0314(11) 0.0202(9) 0.0184(9) 0.0019(7) 0.0028(8) 0.0062(8)
C12 0.0288(10) 0.0205(9) 0.0245(10) 0.0008(8) 0.0053(8) 0.0041(8)
C15 0.0358(12) 0.0253(10) 0.0230(10) 0.0041(8) 0.0076(9) 0.0100(9)
C2 0.0196(9) 0.0223(9) 0.0261(10) 0.0037(8) 0.0056(8) 0.0014(8)
C7 0.0188(9) 0.0240(10) 0.0270(10) 0.0036(8) 0.0047(8) -0.0007(8)
C3 0.0261(10) 0.0254(10) 0.0268(10) 0.0014(8) 0.0079(8) 0.0014(8)
C19 0.0327(11) 0.0207(9) 0.0208(10) 0.0024(8) 0.0017(8) 0.0056(8)
C18 0.0389(12) 0.0235(10) 0.0270(11) -0.0009(8) -0.0012(9) 0.0023(9)
C24 0.0315(11) 0.0235(10) 0.0247(10) -0.0025(8) 0.0041(8) 0.0005(8)
C23 0.0281(10) 0.0220(10) 0.0213(10) -0.0014(8) 0.0004(8) -0.0006(8)
C16 0.0492(14) 0.0319(12) 0.0205(10) 0.0019(9) 0.0098(9) 0.0138(11)
C25 0.0440(13) 0.0294(11) 0.0262(11) -0.0019(9) 0.0082(10) -0.0025(10)
C5 0.0274(11) 0.0224(10) 0.0470(14) 0.0015(10) 0.0103(10) 0.0058(9)
C9 0.0242(10) 0.0379(12) 0.0263(11) 0.0047(9) -0.0040(8) 0.0013(9)
C4 0.0301(11) 0.0250(10) 0.0347(12) -0.0034(9) 0.0113(9) -0.0003(9)
C1 0.0228(9) 0.0239(10) 0.0233(10) 0.0015(8) 0.0027(8) 0.0020(8)
C26 0.0549(16) 0.0291(12) 0.0245(11) -0.0033(9) -0.0027(10) -0.0047(11)
C29 0.0258(11) 0.0366(12) 0.0292(11) 0.0004(9) 0.0072(9) 0.0024(9)
C13 0.0284(10) 0.0201(9) 0.0269(10) -0.0010(8) 0.0040(8) 0.0027(8)
C27 0.0380(13) 0.0324(12) 0.0313(12) -0.0037(10) -0.0077(10) -0.0064(10)
C6 0.0233(10) 0.0256(11) 0.0381(12) 0.0057(9) 0.0042(9) 0.0029(8)
C17 0.0524(15) 0.0250(11) 0.0230(11) -0.0006(8) 0.0009(10) 0.0102(10)
C8 0.0351(13) 0.0321(12) 0.0371(13) 0.0049(10) -0.0115(10) 0.0052(10)
C20 0.0397(13) 0.0412(13) 0.0301(12) 0.0051(10) 0.0154(10) 0.0071(11)
C22 0.0308(11) 0.0316(11) 0.0262(11) 0.0012(9) 0.0044(9) -0.0044(9)
C28 0.0328(12) 0.0251(10) 0.0322(12) -0.0032(9) 0.0007(9) -0.0040(9)
C10 0.0413(14) 0.0545(16) 0.0287(12) 0.0000(11) -0.0049(10) -0.0052(12)
C31 0.0334(13) 0.0431(14) 0.0428(14) -0.0057(11) 0.0031(11) -0.0127(11)
C30 0.070(2) 0.0511(17) 0.0254(12) -0.0020(11) -0.0068(12) -0.0102(15)
C21 0.075(2) 0.0366(14) 0.0288(13) -0.0093(11) 0.0029(12) 0.0028(13)

loop_
_atom_type_symbol
_atom_type_description
_atom_type_scat_dispersion_real
_atom_type_scat_dispersion_imag
_atom_type_scat_source
C C 0.0033 0.0016 'International Tables Vol C Tables 4.2.6.8 and 6.1.1.4'
H H 0.0000 0.0000 'International Tables Vol C Tables 4.2.6.8 and 6.1.1.4'
Cl Cl 0.1484 0.1585 'International Tables Vol C Tables 4.2.6.8 and 6.1.1.4'
N N 0.0061 0.0033 'International Tables Vol C Tables 4.2.6.8 and 6.1.1.4'
O O 0.0106 0.0060 'International Tables Vol C Tables 4.2.6.8 and 6.1.1.4'
Ru Ru -1.2594 0.8363 'International Tables Vol C Tables 4.2.6.8 and 6.1.1.4'

loop_
_geom_angle_atom_site_label_1
_geom_angle_atom_site_label_2
_geom_angle_atom_site_label_3
_geom_angle
_geom_angle_site_symmetry_1
_geom_angle_site_symmetry_3
_geom_angle_publ_flag
Cl1 Ru1 Cl2 156.78(2) . . ?
O1 Ru1 Cl2 84.96(4) . . ?
O1 Ru1 Cl1 85.60(4) . . ?
C11 Ru1 Cl2 99.40(6) . . ?
C11 Ru1 Cl1 89.14(6) . . ?
C11 Ru1 O1 174.55(7) . . ?
C1 Ru1 Cl2 99.80(7) . . ?
C1 Ru1 Cl1 99.29(7) . . ?
C1 Ru1 O1 79.61(7) . . ?
C1 Ru1 C11 102.70(9) . . ?
C7 O1 Ru1 110.93(12) . . ?
C7 O1 C8 119.88(17) . . ?
C8 O1 Ru1 129.06(14) . . ?
C9 O2 C10 111.98(19) . . ?
C11 N1 C14 126.30(17) . . ?
C11 N1 C12 113.78(17) . . ?
C14 N1 C12 119.29(16) . . ?
C11 N2 C23 125.10(17) . . ?
C11 N2 C13 113.55(16) . . ?
C23 N2 C13 120.05(16) . . ?
N1 C11 Ru1 131.50(15) . . ?
N1 C11 N2 107.22(17) . . ?
N2 C11 Ru1 120.29(14) . . ?
C15 C14 N1 119.34(19) . . ?
C19 C14 N1 118.52(18) . . ?
C19 C14 C15 122.14(19) . . ?
N1 C12 H12A 111.2 . . ?
N1 C12 H12B 111.2 . . ?
N1 C12 C13 102.92(16) . . ?
H12A C12 H12B 109.1 . . ?
C13 C12 H12A 111.2 . . ?
C13 C12 H12B 111.2 . . ?
C14 C15 C20 121.5(2) . . ?
C16 C15 C14 117.5(2) . . ?
C16 C15 C20 121.0(2) . . ?
C7 C2 C1 118.70(19) . . ?
C3 C2 C7 117.87(19) . . ?
C3 C2 C1 123.43(19) . . ?
O1 C7 C2 112.36(17) . . ?
O1 C7 C6 125.41(19) . . ?
C6 C7 C2 122.2(2) . . ?
C2 C3 H3 119.7 . . ?
C4 C3 C2 120.6(2) . . ?
C4 C3 H3 119.7 . . ?
C14 C19 C22 121.20(19) . . ?
C18 C19 C14 117.9(2) . . ?
C18 C19 C22 120.9(2) . . ?
C19 C18 H18 119.2 . . ?
C19 C18 C17 121.6(2) . . ?
C17 C18 H18 119.2 . . ?
C23 C24 C29 121.77(19) . . ?
C25 C24 C23 118.3(2) . . ?
C25 C24 C29 119.9(2) . . ?
C24 C23 N2 118.57(18) . . ?
C24 C23 C28 121.4(2) . . ?
C28 C23 N2 119.96(19) . . ?
C15 C16 H16 119.1 . . ?
C17 C16 C15 121.8(2) . . ?
C17 C16 H16 119.1 . . ?
C24 C25 H25 119.1 . . ?
C26 C25 C24 121.8(2) . . ?
C26 C25 H25 119.1 . . ?
C4 C5 H5 119.3 . . ?
C6 C5 H5 119.3 . . ?
C6 C5 C4 121.3(2) . . ?
O2 C9 H9A 110.4 . . ?
O2 C9 H9B 110.4 . . ?
O2 C9 C8 106.55(19) . . ?
H9A C9 H9B 108.6 . . ?
C8 C9 H9A 110.4 . . ?
C8 C9 H9B 110.4 . . ?
C3 C4 C5 119.5(2) . . ?
C3 C4 H4 120.2 . . ?
C5 C4 H4 120.2 . . ?
Ru1 C1 H1 120.8 . . ?
C2 C1 Ru1 118.39(15) . . ?
C2 C1 H1 120.8 . . ?
C25 C26 C30 120.1(2) . . ?
C27 C26 C25 118.6(2) . . ?
C27 C26 C30 121.4(2) . . ?
C24 C29 H29A 109.5 . . ?
C24 C29 H29B 109.5 . . ?
C24 C29 H29C 109.5 . . ?
H29A C29 H29B 109.5 . . ?
H29A C29 H29C 109.5 . . ?
H29B C29 H29C 109.5 . . ?
N2 C13 C12 102.53(16) . . ?
N2 C13 H13A 111.3 . . ?
N2 C13 H13B 111.3 . . ?
C12 C13 H13A 111.3 . . ?
C12 C13 H13B 111.3 . . ?
H13A C13 H13B 109.2 . . ?
C26 C27 H27 118.9 . . ?
C26 C27 C28 122.1(2) . . ?
C28 C27 H27 118.9 . . ?
C7 C6 C5 118.4(2) . . ?
C7 C6 H6 120.8 . . ?
C5 C6 H6 120.8 . . ?
C18 C17 C21 119.8(2) . . ?
C16 C17 C18 119.0(2) . . ?
C16 C17 C21 121.3(2) . . ?
O1 C8 C9 109.06(18) . . ?
O1 C8 H8A 109.9 . . ?
O1 C8 H8B 109.9 . . ?
C9 C8 H8A 109.9 . . ?
C9 C8 H8B 109.9 . . ?
H8A C8 H8B 108.3 . . ?
C15 C20 H20A 109.5 . . ?
C15 C20 H20B 109.5 . . ?
C15 C20 H20C 109.5 . . ?
H20A C20 H20B 109.5 . . ?
H20A C20 H20C 109.5 . . ?
H20B C20 H20C 109.5 . . ?
C19 C22 H22A 109.5 . . ?
C19 C22 H22B 109.5 . . ?
C19 C22 H22C 109.5 . . ?
H22A C22 H22B 109.5 . . ?
H22A C22 H22C 109.5 . . ?
H22B C22 H22C 109.5 . . ?
C23 C28 C27 117.6(2) . . ?
C23 C28 C31 122.2(2) . . ?
C27 C28 C31 120.1(2) . . ?
O2 C10 H10A 109.5 . . ?
O2 C10 H10B 109.5 . . ?
O2 C10 H10C 109.5 . . ?
H10A C10 H10B 109.5 . . ?
H10A C10 H10C 109.5 . . ?
H10B C10 H10C 109.5 . . ?
C28 C31 H31A 109.5 . . ?
C28 C31 H31B 109.5 . . ?
C28 C31 H31C 109.5 . . ?
H31A C31 H31B 109.5 . . ?
H31A C31 H31C 109.5 . . ?
H31B C31 H31C 109.5 . . ?
C26 C30 H30A 109.5 . . ?
C26 C30 H30B 109.5 . . ?
C26 C30 H30C 109.5 . . ?
H30A C30 H30B 109.5 . . ?
H30A C30 H30C 109.5 . . ?
H30B C30 H30C 109.5 . . ?
C17 C21 H21A 109.5 . . ?
C17 C21 H21B 109.5 . . ?
C17 C21 H21C 109.5 . . ?
H21A C21 H21B 109.5 . . ?
H21A C21 H21C 109.5 . . ?
H21B C21 H21C 109.5 . . ?

loop_
_geom_bond_atom_site_label_1
_geom_bond_atom_site_label_2
_geom_bond_distance
_geom_bond_site_symmetry_2
_geom_bond_publ_flag
Ru1 Cl2 2.3290(5) . ?
Ru1 Cl1 2.3269(5) . ?
Ru1 O1 2.2376(15) . ?
Ru1 C11 1.977(2) . ?
Ru1 C1 1.835(2) . ?
O1 C7 1.377(3) . ?
O1 C8 1.425(3) . ?
O2 C9 1.418(3) . ?
O2 C10 1.423(3) . ?
N1 C11 1.348(3) . ?
N1 C14 1.433(3) . ?
N1 C12 1.470(3) . ?
N2 C11 1.355(3) . ?
N2 C23 1.439(3) . ?
N2 C13 1.476(3) . ?
C14 C15 1.402(3) . ?
C14 C19 1.400(3) . ?
C12 H12A 0.9900 . ?
C12 H12B 0.9900 . ?
C12 C13 1.527(3) . ?
C15 C16 1.400(3) . ?
C15 C20 1.505(3) . ?
C2 C7 1.408(3) . ?
C2 C3 1.402(3) . ?
C2 C1 1.445(3) . ?
C7 C6 1.377(3) . ?
C3 H3 0.9500 . ?
C3 C4 1.390(3) . ?
C19 C18 1.393(3) . ?
C19 C22 1.504(3) . ?
C18 H18 0.9500 . ?
C18 C17 1.394(4) . ?
C24 C23 1.401(3) . ?
C24 C25 1.391(3) . ?
C24 C29 1.502(3) . ?
C23 C28 1.402(3) . ?
C16 H16 0.9500 . ?
C16 C17 1.384(4) . ?
C25 H25 0.9500 . ?
C25 C26 1.389(4) . ?
C5 H5 0.9500 . ?
C5 C4 1.392(3) . ?
C5 C6 1.389(3) . ?
C9 H9A 0.9900 . ?
C9 H9B 0.9900 . ?
C9 C8 1.499(3) . ?
C4 H4 0.9500 . ?
C1 H1 0.9500 . ?
C26 C27 1.383(4) . ?
C26 C30 1.520(3) . ?
C29 H29A 0.9800 . ?
C29 H29B 0.9800 . ?
C29 H29C 0.9800 . ?
C13 H13A 0.9900 . ?
C13 H13B 0.9900 . ?
C27 H27 0.9500 . ?
C27 C28 1.402(3) . ?
C6 H6 0.9500 . ?
C17 C21 1.507(3) . ?
C8 H8A 0.9900 . ?
C8 H8B 0.9900 . ?
C20 H20A 0.9800 . ?
C20 H20B 0.9800 . ?
C20 H20C 0.9800 . ?
C22 H22A 0.9800 . ?
C22 H22B 0.9800 . ?
C22 H22C 0.9800 . ?
C28 C31 1.505(3) . ?
C10 H10A 0.9800 . ?
C10 H10B 0.9800 . ?
C10 H10C 0.9800 . ?
C31 H31A 0.9800 . ?
C31 H31B 0.9800 . ?
C31 H31C 0.9800 . ?
C30 H30A 0.9800 . ?
C30 H30B 0.9800 . ?
C30 H30C 0.9800 . ?
C21 H21A 0.9800 . ?
C21 H21B 0.9800 . ?
C21 H21C 0.9800 . ?

loop_
_geom_torsion_atom_site_label_1
_geom_torsion_atom_site_label_2
_geom_torsion_atom_site_label_3
_geom_torsion_atom_site_label_4
_geom_torsion
_geom_torsion_site_symmetry_1
_geom_torsion_site_symmetry_2
_geom_torsion_site_symmetry_3
_geom_torsion_site_symmetry_4
_geom_torsion_publ_flag
Ru1 O1 C7 C2 -0.4(2) . . . . ?
Ru1 O1 C7 C6 179.79(17) . . . . ?
Ru1 O1 C8 C9 -3.0(3) . . . . ?
Cl2 Ru1 C1 C2 -83.94(16) . . . . ?
Cl1 Ru1 C1 C2 82.78(16) . . . . ?
O1 Ru1 C1 C2 -0.96(15) . . . . ?
O1 C7 C6 C5 -179.1(2) . . . . ?
O2 C9 C8 O1 -175.75(19) . . . . ?
N1 C14 C15 C16 178.48(18) . . . . ?
N1 C14 C15 C20 -0.2(3) . . . . ?
N1 C14 C19 C18 -178.58(18) . . . . ?
N1 C14 C19 C22 -1.2(3) . . . . ?
N1 C12 C13 N2 0.4(2) . . . . ?
N2 C23 C28 C27 -178.7(2) . . . . ?
N2 C23 C28 C31 3.7(3) . . . . ?
C11 Ru1 C1 C2 174.01(15) . . . . ?
C11 N1 C14 C15 -103.1(2) . . . . ?
C11 N1 C14 C19 77.4(3) . . . . ?
C11 N1 C12 C13 -0.4(2) . . . . ?
C11 N2 C23 C24 -82.5(3) . . . . ?
C11 N2 C23 C28 100.9(2) . . . . ?
C11 N2 C13 C12 -0.4(2) . . . . ?
C14 N1 C11 Ru1 21.1(3) . . . . ?
C14 N1 C11 N2 -170.57(18) . . . . ?
C14 N1 C12 C13 171.03(18) . . . . ?
C14 C15 C16 C17 0.6(3) . . . . ?
C14 C19 C18 C17 -0.4(3) . . . . ?
C12 N1 C11 Ru1 -168.21(15) . . . . ?
C12 N1 C11 N2 0.1(2) . . . . ?
C12 N1 C14 C15 86.7(2) . . . . ?
C12 N1 C14 C19 -92.8(2) . . . . ?
C15 C14 C19 C18 1.9(3) . . . . ?
C15 C14 C19 C22 179.27(19) . . . . ?
C15 C16 C17 C18 0.8(3) . . . . ?
C15 C16 C17 C21 -179.1(2) . . . . ?
C2 C7 C6 C5 1.1(3) . . . . ?
C2 C3 C4 C5 0.5(3) . . . . ?
C7 O1 C8 C9 -178.41(19) . . . . ?
C7 C2 C3 C4 0.4(3) . . . . ?
C7 C2 C1 Ru1 1.1(3) . . . . ?
C3 C2 C7 O1 178.96(17) . . . . ?
C3 C2 C7 C6 -1.3(3) . . . . ?
C3 C2 C1 Ru1 -178.13(16) . . . . ?
C19 C14 C15 C16 -2.0(3) . . . . ?
C19 C14 C15 C20 179.3(2) . . . . ?
C19 C18 C17 C16 -0.9(3) . . . . ?
C19 C18 C17 C21 179.0(2) . . . . ?
C24 C23 C28 C27 4.8(3) . . . . ?
C24 C23 C28 C31 -172.8(2) . . . . ?
C24 C25 C26 C27 2.4(4) . . . . ?
C24 C25 C26 C30 -178.3(2) . . . . ?
C23 N2 C11 Ru1 -23.0(3) . . . . ?
C23 N2 C11 N1 167.17(18) . . . . ?
C23 N2 C13 C12 -168.10(17) . . . . ?
C23 C24 C25 C26 1.0(3) . . . . ?
C25 C24 C23 N2 178.85(19) . . . . ?
C25 C24 C23 C28 -4.6(3) . . . . ?
C25 C26 C27 C28 -2.2(4) . . . . ?
C4 C5 C6 C7 -0.1(3) . . . . ?
C1 C2 C7 O1 -0.3(3) . . . . ?
C1 C2 C7 C6 179.49(19) . . . . ?
C1 C2 C3 C4 179.6(2) . . . . ?
C26 C27 C28 C23 -1.3(4) . . . . ?
C26 C27 C28 C31 176.3(2) . . . . ?
C29 C24 C23 N2 -1.8(3) . . . . ?
C29 C24 C23 C28 174.7(2) . . . . ?
C29 C24 C25 C26 -178.4(2) . . . . ?
C13 N2 C11 Ru1 170.11(13) . . . . ?
C13 N2 C11 N1 0.2(2) . . . . ?
C13 N2 C23 C24 83.6(2) . . . . ?
C13 N2 C23 C28 -92.9(2) . . . . ?
C6 C5 C4 C3 -0.7(3) . . . . ?
C8 O1 C7 C2 175.72(19) . . . . ?
C8 O1 C7 C6 -4.1(3) . . . . ?
C20 C15 C16 C17 179.4(2) . . . . ?
C22 C19 C18 C17 -177.8(2) . . . . ?
C10 O2 C9 C8 -176.1(2) . . . . ?
C30 C26 C27 C28 178.5(2) . . . . ?
